data_7153516
loop_
_publ_author_name
'Faraoni, Raffaella'
'Blanzat, Muriel'
'Kubicek, Stefan'
'Braun, Christophe'
'Schweizer, W. Bernd'
'Gramlich, Volker'
'Diederich, Fran&#xFFFD;ois'

_publ_section_title
;
 New Rebek imide-type receptors for adenine featuring acetylene-linked
 ?-stacking platformsElectronic supplementary information (ESI) available:
 synthetic protocols, binding studies and Job plot analysis. See
 http://www.rsc.org/suppdata/ob/b4/b404311a/.
;
_journal_issue 14
_journal_name_full 'Organic &amp;  Biomolecular Chemistry'
_journal_page_first 1962
_journal_page_last 1964
_journal_paper_doi 10.1039/b404311a
_journal_volume 2
_journal_year 2004
_chemical_formula_analytical 'C42 H52 N12 O4, C H Cl3 '
_chemical_formula_moiety 'C42 H52 N12 O4, 0.5(C1 Cl3) '
_chemical_formula_sum 'C42.5 H52 Cl1.5 N12 O4'
_chemical_formula_weight 848.13
_chemical_name_systematic
;
?
;
_space_group_IT_number 2
_symmetry_cell_setting triclinic
_symmetry_space_group_name_Hall '-P 1'
_symmetry_space_group_name_H-M 'P -1'
_audit_creation_method maXus
_cell_angle_alpha 88.088(3)
_cell_angle_beta 81.177(3)
_cell_angle_gamma 77.664(2)
_cell_formula_units_Z 2
_cell_length_a 7.6166(3)
_cell_length_b 16.8616(8)
_cell_length_c 17.8082(7)
_cell_measurement_reflns_used 5917
_cell_measurement_temperature 100
_cell_measurement_theta_max 24.108
_cell_measurement_theta_min 0.998
_cell_volume 2207.83(16)
_computing_cell_refinement 'HKL Scalepack (Otwinowski & Minor 1997)'
_computing_data_collection KappaCCD
_computing_data_reduction 'Denzo and Scalepak (Otwinowski & Minor, 1997)'
_computing_structure_refinement 'SHELXL-97 (Sheldrick, 1997)'
_computing_structure_solution 'SIR97 (Altomare, 1999)'
_diffrn_measured_fraction_theta_full 0.963
_diffrn_measured_fraction_theta_max 0.963
_diffrn_measurement_device KappaCCD
_diffrn_measurement_method CCD
_diffrn_orient_matrix_type X=UH
_diffrn_orient_matrix_UB_11 -0.08571
_diffrn_orient_matrix_UB_12 -0.10464
_diffrn_orient_matrix_UB_13 0.01343
_diffrn_orient_matrix_UB_21 0.03517
_diffrn_orient_matrix_UB_22 -0.00585
_diffrn_orient_matrix_UB_23 0.04913
_diffrn_orient_matrix_UB_31 -0.03074
_diffrn_orient_matrix_UB_32 0.03966
_diffrn_orient_matrix_UB_33 0.02668
_diffrn_radiation_source 'fine-focus sealed tube'
_diffrn_radiation_type ' MoK\a'
_diffrn_radiation_wavelength_id all
_diffrn_reflns_limit_h_max 8
_diffrn_reflns_limit_h_min -8
_diffrn_reflns_limit_k_max 17
_diffrn_reflns_limit_k_min -19
_diffrn_reflns_limit_l_max 20
_diffrn_reflns_limit_l_min -19
_diffrn_reflns_number 11693
_diffrn_reflns_theta_full 24.11
_diffrn_reflns_theta_max 24.11
_diffrn_reflns_theta_min 3.33
_exptl_absorpt_coefficient_mu 0.170
_exptl_absorpt_correction_type none
_exptl_crystal_colour Colourless
_exptl_crystal_density_diffrn 1.276
_exptl_crystal_density_method 'not measured'
_exptl_crystal_description plate
_exptl_crystal_size_max .3
_exptl_crystal_size_mid .2
_exptl_crystal_size_min .02
_refine_diff_density_max 0.789
_refine_diff_density_min -0.799
_refine_diff_density_rms 0.070
_refine_ls_extinction_method none
_refine_ls_goodness_of_fit_ref 1.622
_refine_ls_hydrogen_treatment refall
_refine_ls_matrix_type full
_refine_ls_number_parameters 753
_refine_ls_number_reflns 6757
_refine_ls_number_restraints 0
_refine_ls_restrained_S_all 1.622
_refine_ls_R_factor_all 0.1056
_refine_ls_R_factor_gt 0.0843
_refine_ls_shift/su_max 0.244
_refine_ls_shift/su_mean 0.011
_refine_ls_structure_factor_coef Fsqd
_refine_ls_weighting_details 'calc w=1/[\s^2^(Fo^2^)+ (0.1000P)^2^+0.0000P] where P=(Fo^2^+2Fc^2^)/3'
_refine_ls_weighting_scheme calc
_refine_ls_wR_factor_gt 0.2208
_refine_ls_wR_factor_ref 0.2353
_reflns_number_gt 5307
_reflns_number_total 6757
_reflns_threshold_expression >2sigma(I)
_cod_data_source_file b404311asup1.cif
_cod_data_source_block compound_7
_cod_depositor_comments
;
The following automatic conversions were performed:

'_symmetry_cell_setting' value 'Triclinic' changed to 'triclinic'
according to /home/saulius/struct/CIF-dictionaries/cif_core.dic
dictionary named 'cif_core.dic' version 2.4.2 from 2011-04-26.

Automatic conversion script
Id: cif_fix_values 1891 2012-01-12 08:04:46Z andrius 
;
_cod_original_cell_volume 2207.8(2)
_cod_original_sg_symbol_H-M 'P -1          '
_cod_original_formula_sum 'C42 H52 N12 O4, 0.5(C1 Cl3) '
_cod_database_code 7153516

loop_
_symmetry_equiv_pos_as_xyz
+X,+Y,+Z
-X,-Y,-Z

loop_
_atom_site_label
_atom_site_type_symbol
_atom_site_fract_x
_atom_site_fract_y
_atom_site_fract_z
_atom_site_U_iso_or_equiv
_atom_site_adp_type
_atom_site_occupancy
_atom_site_symmetry_multiplicity
_atom_site_calc_flag
_atom_site_refinement_flags
O22 O 0.5988(3) 0.44463(16) 0.81189(13) 0.0386(6) Uani 1 1 d .
O23 O 0.6610(4) 0.23537(16) 0.65388(14) 0.0391(6) Uani 1 1 d .
O51 O 1.1051(4) 0.30273(18) 0.04471(14) 0.0504(8) Uani 1 1 d .
O52 O 0.6253(3) 0.23892(16) 0.19383(14) 0.0392(6) Uani 1 1 d .
N24 N 0.6449(4) 0.33378(19) 0.73804(17) 0.0318(7) Uani 1 1 d .
N25 N 0.1976(4) 0.39375(17) 0.54375(15) 0.0287(6) Uani 1 1 d .
N26 N 0.1766(4) 0.43403(17) 0.41202(15) 0.0296(6) Uani 1 1 d .
N27 N 0.2472(4) 0.56593(17) 0.38576(15) 0.0301(7) Uani 1 1 d .
N28 N 0.2836(4) 0.50373(17) 0.58440(15) 0.0293(6) Uani 1 1 d .
N29 N 0.3260(4) 0.6437(2) 0.47497(19) 0.0333(7) Uani 1 1 d .
N53 N 0.8504(4) 0.28240(19) 0.11809(17) 0.0347(7) Uani 1 1 d .
N54 N 0.9923(4) 0.01804(18) 0.14772(16) 0.0347(7) Uani 1 1 d .
N55 N 0.9125(5) -0.09320(18) 0.08768(16) 0.0386(8) Uani 1 1 d .
N56 N 1.1468(5) -0.15187(19) -0.01377(16) 0.0389(8) Uani 1 1 d .
N57 N 1.2659(4) 0.01942(18) 0.07921(15) 0.0344(7) Uani 1 1 d .
N58 N 1.4178(6) -0.1107(2) -0.04861(18) 0.0432(8) Uani 1 1 d .
C1 C 0.5841(5) 0.3749(2) 0.80691(19) 0.0330(8) Uani 1 1 d .
C2 C 0.4998(5) 0.3281(2) 0.87212(19) 0.0358(8) Uani 1 1 d .
C3 C 0.2918(5) 0.3443(3) 0.8713(2) 0.0385(9) Uani 1 1 d .
C4 C 0.2284(5) 0.3079(2) 0.8044(2) 0.0382(9) Uani 1 1 d .
C5 C 0.3368(5) 0.2210(2) 0.7864(2) 0.0392(9) Uani 1 1 d .
C6 C 0.5435(5) 0.2082(2) 0.7848(2) 0.0354(8) Uani 1 1 d .
C7 C 0.6216(5) 0.2593(2) 0.7199(2) 0.0325(8) Uani 1 1 d .
C8 C 0.5795(6) 0.2369(2) 0.8601(2) 0.0372(8) Uani 1 1 d .
C9 C 0.5357(6) 0.3571(3) 0.9475(2) 0.0435(10) Uani 1 1 d .
C10 C 0.6314(6) 0.1186(3) 0.7697(3) 0.0450(10) Uani 1 1 d .
C11 C 0.0256(6) 0.3068(3) 0.8266(3) 0.0489(11) Uani 1 1 d .
C12 C 0.2423(5) 0.3578(2) 0.7346(2) 0.0342(8) Uani 1 1 d .
C13 C 0.2424(5) 0.3949(2) 0.67574(19) 0.0315(8) Uani 1 1 d .
C14 C 0.2435(4) 0.4324(2) 0.60320(19) 0.0299(8) Uani 1 1 d .
C15 C 0.2106(4) 0.4452(2) 0.48239(18) 0.0282(7) Uani 1 1 d .
C16 C 0.1983(4) 0.4974(2) 0.36815(18) 0.0304(8) Uani 1 1 d .
C17 C 0.2797(4) 0.5752(2) 0.45665(17) 0.0280(7) Uani 1 1 d .
C18 C 0.2630(4) 0.5118(2) 0.50897(17) 0.0275(7) Uani 1 1 d .
C19 C 0.1490(5) 0.3145(2) 0.5451(2) 0.0331(8) Uani 1 1 d .
C20 C 0.3141(6) 0.2454(2) 0.5338(3) 0.0411(9) Uani 1 1 d .
C21 C 0.2598(9) 0.1634(3) 0.5402(3) 0.0615(13) Uani 1 1 d .
C30 C 1.0014(5) 0.3174(2) 0.1038(2) 0.0368(9) Uani 1 1 d .
C31 C 1.0260(5) 0.3738(2) 0.16428(19) 0.0338(8) Uani 1 1 d .
C32 C 1.1611(5) 0.3262(2) 0.2151(2) 0.0320(8) Uani 1 1 d .
C33 C 1.0971(5) 0.2563(2) 0.26199(18) 0.0330(8) Uani 1 1 d .
C34 C 0.8961(5) 0.2854(2) 0.2999(2) 0.0336(8) Uani 1 1 d .
C35 C 0.7639(5) 0.3344(2) 0.2492(2) 0.0354(8) Uani 1 1 d .
C67 C 0.7385(5) 0.2813(2) 0.1865(2) 0.0339(8) Uani 1 1 d .
C37 C 0.8432(5) 0.4060(2) 0.2135(2) 0.0368(9) Uani 1 1 d .
C38 C 1.1055(7) 0.4437(3) 0.1254(2) 0.0440(10) Uani 1 1 d .
C39 C 0.5802(6) 0.3655(3) 0.2977(3) 0.0479(11) Uani 1 1 d .
C40 C 1.2178(6) 0.2305(3) 0.3246(2) 0.0405(9) Uani 1 1 d .
C41 C 1.1183(5) 0.1846(2) 0.21443(18) 0.0314(8) Uani 1 1 d .
C42 C 1.1425(5) 0.1240(2) 0.17665(19) 0.0339(8) Uani 1 1 d .
C43 C 1.1395(5) 0.0543(2) 0.13450(18) 0.0320(8) Uani 1 1 d .
C44 C 1.0254(5) -0.0435(2) 0.09646(19) 0.0354(8) Uani 1 1 d .
C45 C 0.9858(6) -0.1437(2) 0.0306(2) 0.0401(10) Uani 1 1 d .
C46 C 1.2581(6) -0.1015(2) -0.00383(19) 0.0368(9) Uani 1 1 d .
C47 C 1.1948(5) -0.0428(2) 0.05393(18) 0.0345(8) Uani 1 1 d .
C48 C 0.8229(5) 0.0432(2) 0.2013(2) 0.0394(9) Uani 1 1 d .
C49 C 0.8326(7) 0.0049(3) 0.2791(2) 0.0533(11) Uani 1 1 d .
C50 C 0.6526(8) 0.0337(4) 0.3310(3) 0.0671(14) Uani 1 1 d .
Cl59 Cl 1.0004(18) 0.0739(8) 0.4170(7) 0.180(4) Uiso 0.30 1 d P
Cl60 Cl 0.8142(7) 0.1420(4) 0.4775(3) 0.1563(16) Uiso 0.60 1 d P
Cl61 Cl 0.8162(17) 0.0787(8) 0.5344(7) 0.174(4) Uiso 0.30 1 d P
C62 C 1.0000 0.0000 0.5000 0.167(8) Uani 1 2 d S
Cl63 Cl 0.7449(10) 0.0098(5) 0.5747(4) 0.113(2) Uiso 0.30 1 d P
H34A H 0.894(5) 0.316(2) 0.347(2) 0.036(9) Uiso 1 1 d .
H19A H 0.090(6) 0.316(3) 0.503(2) 0.047(11) Uiso 1 1 d .
H16 H 0.173(4) 0.494(2) 0.3132(18) 0.020(8) Uiso 1 1 d .
H5A H 0.317(6) 0.201(3) 0.742(3) 0.044(11) Uiso 1 1 d .
H20 H 0.396(5) 0.250(2) 0.573(2) 0.032(9) Uiso 1 1 d .
H37 H 0.852(4) 0.439(2) 0.2562(18) 0.016(7) Uiso 1 1 d .
H32A H 1.162(5) 0.365(2) 0.2565(19) 0.027(8) Uiso 1 1 d .
H38A H 1.025(6) 0.475(3) 0.091(2) 0.042(11) Uiso 1 1 d .
H32B H 1.272(6) 0.307(2) 0.184(2) 0.034(9) Uiso 1 1 d .
H38B H 1.224(7) 0.424(3) 0.098(3) 0.056(13) Uiso 1 1 d .
H21 H 0.179(7) 0.159(3) 0.510(3) 0.046(12) Uiso 1 1 d .
H34B H 0.849(5) 0.241(2) 0.3224(19) 0.025(8) Uiso 1 1 d .
H8 H 0.700(6) 0.225(3) 0.862(2) 0.042(11) Uiso 1 1 d .
H39 H 0.599(5) 0.401(2) 0.333(2) 0.029(9) Uiso 1 1 d .
H19B H 0.079(5) 0.309(2) 0.597(2) 0.038(10) Uiso 1 1 d .
H3 H 0.243(5) 0.410(3) 0.875(2) 0.037(10) Uiso 1 1 d .
H5B H 0.295(6) 0.185(3) 0.826(2) 0.043(10) Uiso 1 1 d .
H10 H 0.772(6) 0.111(3) 0.769(2) 0.042(10) Uiso 1 1 d .
H49A H 0.937(8) 0.020(4) 0.305(3) 0.077(16) Uiso 1 1 d .
H40A H 1.349(6) 0.211(3) 0.303(2) 0.041(10) Uiso 1 1 d .
H3B H 0.247(6) 0.321(3) 0.927(3) 0.054(12) Uiso 1 1 d .
H38C H 1.130(6) 0.478(3) 0.165(2) 0.045(11) Uiso 1 1 d .
H53 H 0.835(6) 0.251(3) 0.081(3) 0.052(12) Uiso 1 1 d .
H40B H 1.216(7) 0.281(3) 0.358(3) 0.063(13) Uiso 1 1 d .
H11A H -0.049(6) 0.359(3) 0.835(2) 0.034(10) Uiso 1 1 d .
H20B H 0.382(5) 0.244(2) 0.483(2) 0.036(10) Uiso 1 1 d .
H29 H 0.349(6) 0.650(3) 0.525(3) 0.044(11) Uiso 1 1 d .
H37B H 0.742(6) 0.443(3) 0.182(2) 0.048(11) Uiso 1 1 d .
H49B H 0.863(6) -0.056(3) 0.271(2) 0.046(11) Uiso 1 1 d .
H48 H 0.788(6) 0.107(3) 0.205(2) 0.047(11) Uiso 1 1 d .
H9 H 0.478(6) 0.334(3) 0.994(3) 0.047(11) Uiso 1 1 d .
H21B H 0.356(9) 0.117(4) 0.524(3) 0.081(17) Uiso 1 1 d .
H11B H -0.018(7) 0.287(3) 0.787(3) 0.054(13) Uiso 1 1 d .
H39B H 0.520(7) 0.389(3) 0.266(3) 0.051(15) Uiso 1 1 d .
H10B H 0.607(6) 0.100(3) 0.724(3) 0.051(12) Uiso 1 1 d .
H39C H 0.523(7) 0.312(3) 0.320(3) 0.066(14) Uiso 1 1 d .
H10C H 0.573(5) 0.092(3) 0.810(2) 0.037(10) Uiso 1 1 d .
H48B H 0.730(6) 0.025(3) 0.174(2) 0.042(10) Uiso 1 1 d .
H8B H 0.523(5) 0.206(3) 0.905(2) 0.038(10) Uiso 1 1 d .
H21C H 0.188(7) 0.153(3) 0.596(3) 0.065(14) Uiso 1 1 d .
H11C H 0.016(5) 0.271(2) 0.874(2) 0.035(10) Uiso 1 1 d .
H24 H 0.674(5) 0.364(3) 0.704(2) 0.030(10) Uiso 1 1 d .
H45 H 0.928(6) -0.175(3) 0.024(2) 0.039(12) Uiso 1 1 d .
H50A H 0.618(8) 0.093(4) 0.339(3) 0.076(16) Uiso 1 1 d .
H58A H 1.446(5) -0.150(2) -0.085(2) 0.029(9) Uiso 1 1 d .
H40C H 1.184(6) 0.181(3) 0.360(2) 0.052(12) Uiso 1 1 d .
H29B H 0.332(6) 0.680(3) 0.443(2) 0.037(11) Uiso 1 1 d .
H9B H 0.499(7) 0.418(4) 0.951(3) 0.068(15) Uiso 1 1 d .
H58B H 1.485(8) -0.081(4) -0.049(3) 0.075(19) Uiso 1 1 d .
H50B H 0.550(10) 0.018(4) 0.305(4) 0.10(2) Uiso 1 1 d .
H9C H 0.662(7) 0.347(3) 0.956(2) 0.053(12) Uiso 1 1 d .
H50C H 0.687(11) 0.021(5) 0.386(5) 0.13(3) Uiso 1 1 d .

loop_
_atom_site_aniso_label
_atom_site_aniso_U_11
_atom_site_aniso_U_22
_atom_site_aniso_U_33
_atom_site_aniso_U_23
_atom_site_aniso_U_13
_atom_site_aniso_U_12
O22 0.0406(15) 0.0381(16) 0.0395(13) 0.0019(11) -0.0062(11) -0.0137(12)
O23 0.0443(15) 0.0346(14) 0.0387(14) 0.0031(11) -0.0082(11) -0.0078(12)
O51 0.072(2) 0.0500(17) 0.0337(14) -0.0060(12) 0.0055(13) -0.0310(15)
O52 0.0306(14) 0.0367(14) 0.0525(15) -0.0089(11) -0.0072(11) -0.0100(12)
N24 0.0322(16) 0.0327(17) 0.0325(15) 0.0075(13) -0.0068(12) -0.0112(13)
N25 0.0272(15) 0.0263(15) 0.0330(14) 0.0024(11) -0.0045(11) -0.0070(12)
N26 0.0263(15) 0.0302(16) 0.0318(14) -0.0022(12) -0.0018(11) -0.0064(12)
N27 0.0264(15) 0.0309(16) 0.0324(15) -0.0004(11) -0.0006(11) -0.0070(12)
N28 0.0250(14) 0.0331(16) 0.0308(14) 0.0008(11) -0.0048(11) -0.0081(12)
N29 0.0364(17) 0.0306(17) 0.0344(16) 0.0035(14) -0.0065(13) -0.0099(14)
N53 0.0380(17) 0.0333(17) 0.0346(16) -0.0060(13) -0.0087(13) -0.0086(14)
N54 0.0423(18) 0.0291(16) 0.0344(15) 0.0007(12) -0.0099(13) -0.0088(13)
N55 0.056(2) 0.0293(16) 0.0365(16) 0.0063(13) -0.0144(14) -0.0175(15)
N56 0.061(2) 0.0297(16) 0.0309(15) 0.0048(12) -0.0134(14) -0.0161(15)
N57 0.0485(18) 0.0267(15) 0.0318(15) 0.0020(12) -0.0147(13) -0.0105(14)
N58 0.060(2) 0.0367(19) 0.0356(17) -0.0057(15) -0.0071(16) -0.0152(18)
C1 0.0242(18) 0.040(2) 0.0359(18) 0.0043(15) -0.0075(14) -0.0090(15)
C2 0.0310(19) 0.041(2) 0.0350(18) 0.0048(15) -0.0042(14) -0.0088(16)
C3 0.0287(19) 0.048(2) 0.0363(19) 0.0109(16) -0.0019(15) -0.0055(17)
C4 0.0293(19) 0.043(2) 0.043(2) 0.0180(16) -0.0087(15) -0.0118(16)
C5 0.039(2) 0.039(2) 0.046(2) 0.0134(18) -0.0151(17) -0.0190(18)
C6 0.0327(19) 0.035(2) 0.0398(19) 0.0082(15) -0.0098(15) -0.0087(16)
C7 0.0252(18) 0.033(2) 0.039(2) 0.0056(15) -0.0096(14) -0.0048(15)
C8 0.031(2) 0.040(2) 0.042(2) 0.0145(16) -0.0095(16) -0.0093(17)
C9 0.043(2) 0.056(3) 0.032(2) 0.0086(18) -0.0065(17) -0.013(2)
C10 0.050(3) 0.035(2) 0.052(2) 0.0117(18) -0.017(2) -0.0103(19)
C11 0.033(2) 0.057(3) 0.061(3) 0.026(2) -0.0120(19) -0.019(2)
C12 0.0263(18) 0.034(2) 0.046(2) 0.0068(16) -0.0086(15) -0.0121(15)
C13 0.0273(18) 0.0339(19) 0.0338(18) 0.0009(15) -0.0039(14) -0.0080(15)
C14 0.0217(17) 0.0308(19) 0.0375(18) 0.0032(14) -0.0044(13) -0.0066(14)
C15 0.0209(17) 0.0296(18) 0.0322(17) 0.0014(14) -0.0001(13) -0.0043(14)
C16 0.0260(18) 0.0326(19) 0.0310(18) -0.0020(14) -0.0006(13) -0.0051(15)
C17 0.0229(17) 0.0287(18) 0.0318(17) 0.0003(13) -0.0016(13) -0.0062(14)
C18 0.0232(17) 0.0288(18) 0.0293(16) 0.0018(13) -0.0030(13) -0.0040(14)
C19 0.033(2) 0.032(2) 0.038(2) 0.0031(15) -0.0076(16) -0.0124(16)
C20 0.039(2) 0.030(2) 0.054(2) -0.0001(16) -0.0103(19) -0.0039(17)
C21 0.077(4) 0.036(3) 0.079(3) 0.003(2) -0.028(3) -0.016(3)
C30 0.049(2) 0.0296(19) 0.0339(19) 0.0030(14) -0.0083(17) -0.0119(17)
C31 0.039(2) 0.0252(18) 0.0376(18) -0.0046(14) -0.0022(15) -0.0099(16)
C32 0.0271(19) 0.035(2) 0.0351(18) -0.0061(15) -0.0006(15) -0.0104(15)
C33 0.0330(19) 0.0335(19) 0.0339(17) -0.0024(14) -0.0052(14) -0.0099(15)
C34 0.035(2) 0.034(2) 0.0338(18) -0.0056(15) -0.0015(14) -0.0150(17)
C35 0.0297(19) 0.035(2) 0.0426(19) -0.0100(15) -0.0026(15) -0.0092(16)
C67 0.0284(18) 0.0295(19) 0.044(2) -0.0042(15) -0.0089(15) -0.0035(16)
C37 0.036(2) 0.0310(19) 0.045(2) -0.0081(16) -0.0079(17) -0.0092(16)
C38 0.055(3) 0.034(2) 0.047(2) 0.0008(18) -0.005(2) -0.020(2)
C39 0.031(2) 0.052(3) 0.062(3) -0.024(2) -0.001(2) -0.011(2)
C40 0.042(2) 0.037(2) 0.045(2) -0.0019(17) -0.0147(18) -0.0098(18)
C41 0.0297(18) 0.033(2) 0.0314(17) -0.0003(15) -0.0064(14) -0.0051(15)
C42 0.035(2) 0.035(2) 0.0345(18) 0.0021(15) -0.0108(14) -0.0096(16)
C43 0.040(2) 0.0249(17) 0.0323(17) 0.0026(13) -0.0117(15) -0.0066(15)
C44 0.049(2) 0.0286(19) 0.0329(17) 0.0049(14) -0.0152(16) -0.0122(17)
C45 0.062(3) 0.031(2) 0.035(2) 0.0062(16) -0.0171(19) -0.021(2)
C46 0.054(2) 0.0304(19) 0.0289(17) 0.0050(14) -0.0119(16) -0.0121(17)
C47 0.050(2) 0.0246(18) 0.0327(17) 0.0069(14) -0.0160(16) -0.0109(16)
C48 0.041(2) 0.031(2) 0.048(2) -0.0003(16) -0.0085(17) -0.0104(17)
C49 0.062(3) 0.046(3) 0.046(2) 0.0049(19) 0.002(2) -0.006(2)
C50 0.067(3) 0.063(4) 0.062(3) -0.001(3) 0.006(3) -0.003(3)
C62 0.077(6) 0.332(19) 0.111(7) -0.172(11) 0.068(6) -0.120(9)

loop_
_atom_type_symbol
_atom_type_description
_atom_type_scat_dispersion_real
_atom_type_scat_dispersion_imag
_atom_type_scat_source
C C 0.0033 0.0016 'International Tables Vol C Tables 4.2.6.8 and 6.1.1.4'
H H 0.0000 0.0000 'International Tables Vol C Tables 4.2.6.8 and 6.1.1.4'
Cl Cl 0.1484 0.1585 'International Tables Vol C Tables 4.2.6.8 and 6.1.1.4'
N N 0.0061 0.0033 'International Tables Vol C Tables 4.2.6.8 and 6.1.1.4'
O O 0.0106 0.0060 'International Tables Vol C Tables 4.2.6.8 and 6.1.1.4'

loop_
_diffrn_radiation_wavelength
0.71073

loop_
_geom_angle_atom_site_label_1
_geom_angle_atom_site_label_2
_geom_angle_atom_site_label_3
_geom_angle
_geom_angle_site_symmetry_1
_geom_angle_site_symmetry_3
C7 N24 C1 127.6(3) . .
C15 N25 C14 105.6(3) . .
C15 N25 C19 126.9(3) . .
C14 N25 C19 127.5(3) . .
C16 N26 C15 110.6(3) . .
C17 N27 C16 118.9(3) . .
C14 N28 C18 103.4(3) . .
C67 N53 C30 126.6(3) . .
C44 N54 C43 106.4(3) . .
C44 N54 C48 125.2(3) . .
C43 N54 C48 128.2(3) . .
C45 N55 C44 109.7(3) . .
C45 N56 C46 119.4(3) . .
C43 N57 C47 104.1(3) . .
O22 C1 N24 119.7(3) . .
O22 C1 C2 123.7(3) . .
N24 C1 C2 116.5(3) . .
C1 C2 C9 109.7(3) . .
C1 C2 C8 109.0(3) . .
C9 C2 C8 111.4(3) . .
C1 C2 C3 108.4(3) . .
C9 C2 C3 109.4(3) . .
C8 C2 C3 108.9(3) . .
C4 C3 C2 116.7(3) . .
C12 C4 C11 106.2(3) . .
C12 C4 C5 109.1(3) . .
C11 C4 C5 109.4(3) . .
C12 C4 C3 112.6(3) . .
C11 C4 C3 108.0(3) . .
C5 C4 C3 111.3(3) . .
C6 C5 C4 115.5(3) . .
C8 C6 C10 111.9(3) . .
C8 C6 C5 108.7(3) . .
C10 C6 C5 109.5(3) . .
C8 C6 C7 109.0(3) . .
C10 C6 C7 108.6(3) . .
C5 C6 C7 109.1(3) . .
O23 C7 N24 120.2(3) . .
O23 C7 C6 122.4(3) . .
N24 C7 C6 117.4(3) . .
C6 C8 C2 111.2(3) . .
C13 C12 C4 174.1(4) . .
C12 C13 C14 175.2(4) . .
N28 C14 N25 113.6(3) . .
N28 C14 C13 126.6(3) . .
N25 C14 C13 119.8(3) . .
N26 C15 N25 127.4(3) . .
N26 C15 C18 127.3(3) . .
N25 C15 C18 105.4(3) . .
N26 C16 N27 128.9(3) . .
N29 C17 N27 119.3(3) . .
N29 C17 C18 122.7(3) . .
N27 C17 C18 118.0(3) . .
N28 C18 C15 112.0(3) . .
N28 C18 C17 131.7(3) . .
C15 C18 C17 116.3(3) . .
N25 C19 C20 112.5(3) . .
C19 C20 C21 111.3(4) . .
O51 C30 N53 119.7(3) . .
O51 C30 C31 123.3(3) . .
N53 C30 C31 117.0(3) . .
C30 C31 C37 109.6(3) . .
C30 C31 C38 109.0(3) . .
C37 C31 C38 111.0(3) . .
C30 C31 C32 109.3(3) . .
C37 C31 C32 109.2(3) . .
C38 C31 C32 108.8(3) . .
C33 C32 C31 115.5(3) . .
C41 C33 C32 110.9(3) . .
C41 C33 C40 106.6(3) . .
C32 C33 C40 109.3(3) . .
C41 C33 C34 111.2(3) . .
C32 C33 C34 109.6(3) . .
C40 C33 C34 109.1(3) . .
C35 C34 C33 116.5(3) . .
C67 C35 C39 108.9(3) . .
C67 C35 C37 109.1(3) . .
C39 C35 C37 110.3(3) . .
C67 C35 C34 110.5(3) . .
C39 C35 C34 109.1(3) . .
C37 C35 C34 108.9(3) . .
O52 C67 N53 119.7(3) . .
O52 C67 C35 123.5(3) . .
N53 C67 C35 116.8(3) . .
C31 C37 C35 109.7(3) . .
C42 C41 C33 177.1(4) . .
C41 C42 C43 170.6(4) . .
N57 C43 N54 113.2(3) . .
N57 C43 C42 126.4(3) . .
N54 C43 C42 120.3(3) . .
N55 C44 N54 126.2(3) . .
N55 C44 C47 127.4(3) . .
N54 C44 C47 106.4(3) . .
N55 C45 N56 129.9(4) . .
N58 C46 N56 118.4(3) . .
N58 C46 C47 124.8(4) . .
N56 C46 C47 116.8(3) . .
C44 C47 N57 109.8(3) . .
C44 C47 C46 116.8(3) . .
N57 C47 C46 133.4(4) . .
N54 C48 C49 113.0(3) . .
C48 C49 C50 109.9(4) . .
Cl60 Cl59 C62 86.2(5) . .
Cl60 Cl59 Cl63 140.2(7) . 2_756
C62 Cl59 Cl63 63.8(5) . 2_756
Cl60 Cl59 Cl61 38.5(4) . .
C62 Cl59 Cl61 47.9(4) . .
Cl63 Cl59 Cl61 108.3(7) 2_756 .
Cl61 Cl60 Cl59 89.0(7) . .
Cl60 Cl61 Cl63 152.9(10) . .
Cl60 Cl61 C62 105.7(7) . .
Cl63 Cl61 C62 82.5(7) . .
Cl60 Cl61 Cl59 52.6(6) . .
Cl63 Cl61 Cl59 127.0(8) . .
C62 Cl61 Cl59 53.3(5) . .
Cl61 C62 Cl61 180.0(7) . 2_756
Cl61 C62 Cl59 78.8(6) . .
Cl61 C62 Cl59 101.2(6) 2_756 .
Cl61 C62 Cl59 101.2(6) . 2_756
Cl61 C62 Cl59 78.8(6) 2_756 2_756
Cl59 C62 Cl59 179.997(3) . 2_756
Cl61 C62 Cl63 43.6(4) . .
Cl61 C62 Cl63 136.4(4) 2_756 .
Cl59 C62 Cl63 116.0(4) . .
Cl59 C62 Cl63 64.0(4) 2_756 .
Cl61 C62 Cl63 136.4(4) . 2_756
Cl61 C62 Cl63 43.6(4) 2_756 2_756
Cl59 C62 Cl63 64.0(4) . 2_756
Cl59 C62 Cl63 116.0(4) 2_756 2_756
Cl63 C62 Cl63 180.0 . 2_756
Cl61 Cl63 C62 53.9(5) . .
Cl61 Cl63 Cl59 99.5(7) . 2_756
C62 Cl63 Cl59 52.2(4) . 2_756
C7 N24 H24 119(3) . .
C1 N24 H24 112(3) . .
C17 N29 H29 119(3) . .
C17 N29 H29B 120(3) . .
H29 N29 H29B 121(4) . .
C67 N53 H53 116(3) . .
C30 N53 H53 116(3) . .
C46 N58 H58A 118(2) . .
C46 N58 H58B 124(4) . .
H58A N58 H58B 117(5) . .
C4 C3 H3 112(2) . .
C2 C3 H3 106(2) . .
C4 C3 H3B 115(2) . .
C2 C3 H3B 100(2) . .
H3 C3 H3B 106(3) . .
C6 C5 H5A 108(3) . .
C4 C5 H5A 113(3) . .
C6 C5 H5B 106(2) . .
C4 C5 H5B 108(2) . .
H5A C5 H5B 105(4) . .
C6 C8 H8 110(2) . .
C2 C8 H8 111(3) . .
C6 C8 H8B 111(2) . .
C2 C8 H8B 108(2) . .
H8 C8 H8B 105(4) . .
C2 C9 H9 116(2) . .
C2 C9 H9B 110(3) . .
H9 C9 H9B 109(4) . .
C2 C9 H9C 117(3) . .
H9 C9 H9C 102(4) . .
H9B C9 H9C 102(4) . .
C6 C10 H10 108(2) . .
C6 C10 H10B 113(3) . .
H10 C10 H10B 110(4) . .
C6 C10 H10C 103(2) . .
H10 C10 H10C 114(3) . .
H10B C10 H10C 108(4) . .
C4 C11 H11A 113(2) . .
C4 C11 H11B 110(3) . .
H11A C11 H11B 103(4) . .
C4 C11 H11C 107(2) . .
H11A C11 H11C 112(3) . .
H11B C11 H11C 112(4) . .
N26 C16 H16 115.4(18) . .
N27 C16 H16 115.7(18) . .
N25 C19 H19A 104(3) . .
C20 C19 H19A 107(3) . .
N25 C19 H19B 106(2) . .
C20 C19 H19B 109(2) . .
H19A C19 H19B 119(4) . .
C19 C20 H20 109(2) . .
C21 C20 H20 111(2) . .
C19 C20 H20B 113(2) . .
C21 C20 H20B 103(2) . .
H20 C20 H20B 110(3) . .
C20 C21 H21 113(3) . .
C20 C21 H21B 116(4) . .
H21 C21 H21B 102(4) . .
C20 C21 H21C 112(3) . .
H21 C21 H21C 102(4) . .
H21B C21 H21C 111(5) . .
C33 C32 H32A 101(2) . .
C31 C32 H32A 105(2) . .
C33 C32 H32B 111(2) . .
C31 C32 H32B 108(2) . .
H32A C32 H32B 116(3) . .
C35 C34 H34A 111(2) . .
C33 C34 H34A 109(2) . .
C35 C34 H34B 110(2) . .
C33 C34 H34B 111(2) . .
H34A C34 H34B 98(3) . .
C31 C37 H37 113.6(19) . .
C35 C37 H37 105.2(18) . .
C31 C37 H37B 113(2) . .
C35 C37 H37B 108(2) . .
H37 C37 H37B 107(3) . .
C31 C38 H38A 111(2) . .
C31 C38 H38B 111(3) . .
H38A C38 H38B 110(4) . .
C31 C38 H38C 109(2) . .
H38A C38 H38C 113(4) . .
H38B C38 H38C 102(4) . .
C35 C39 H39 107(2) . .
C35 C39 H39B 102(3) . .
H39 C39 H39B 112(4) . .
C35 C39 H39C 108(3) . .
H39 C39 H39C 117(3) . .
H39B C39 H39C 109(4) . .
C33 C40 H40A 112(2) . .
C33 C40 H40B 110(3) . .
H40A C40 H40B 104(4) . .
C33 C40 H40C 114(2) . .
H40A C40 H40C 105(3) . .
H40B C40 H40C 111(3) . .
N55 C45 H45 114(3) . .
N56 C45 H45 116(3) . .
N54 C48 H48 110(2) . .
C49 C48 H48 111(2) . .
N54 C48 H48B 102(2) . .
C49 C48 H48B 113(2) . .
H48 C48 H48B 108(3) . .
C48 C49 H49A 113(3) . .
C50 C49 H49A 108(3) . .
C48 C49 H49B 106(2) . .
C50 C49 H49B 113(2) . .
H49A C49 H49B 107(4) . .
C49 C50 H50A 115(3) . .
C49 C50 H50B 108(4) . .
H50A C50 H50B 107(5) . .
C49 C50 H50C 103(4) . .
H50A C50 H50C 94(5) . .
H50B C50 H50C 130(6) . .

loop_
_geom_bond_atom_site_label_1
_geom_bond_atom_site_label_2
_geom_bond_distance
_geom_bond_site_symmetry_2
O22 C1 1.212(4) .
O23 C7 1.227(4) .
O51 C30 1.214(4) .
O52 C67 1.223(4) .
N24 C7 1.362(5) .
N24 C1 1.395(5) .
N25 C15 1.377(4) .
N25 C14 1.387(4) .
N25 C19 1.460(4) .
N26 C16 1.327(4) .
N26 C15 1.345(4) .
N27 C17 1.343(4) .
N27 C16 1.347(5) .
N28 C14 1.324(4) .
N28 C18 1.375(4) .
N29 C17 1.342(5) .
N53 C67 1.377(5) .
N53 C30 1.388(5) .
N54 C44 1.361(5) .
N54 C43 1.374(5) .
N54 C48 1.473(5) .
N55 C45 1.323(5) .
N55 C44 1.352(5) .
N56 C45 1.336(5) .
N56 C46 1.355(5) .
N57 C43 1.322(5) .
N57 C47 1.395(5) .
N58 C46 1.330(5) .
C1 C2 1.521(5) .
C2 C9 1.526(5) .
C2 C8 1.537(6) .
C2 C3 1.551(5) .
C3 C4 1.543(6) .
C4 C12 1.481(5) .
C4 C11 1.539(5) .
C4 C5 1.537(6) .
C5 C6 1.538(5) .
C6 C8 1.524(5) .
C6 C10 1.530(6) .
C6 C7 1.541(5) .
C12 C13 1.202(5) .
C13 C14 1.419(5) .
C15 C18 1.389(5) .
C17 C18 1.408(5) .
C19 C20 1.513(5) .
C20 C21 1.521(6) .
C30 C31 1.518(5) .
C31 C37 1.529(5) .
C31 C38 1.536(5) .
C31 C32 1.551(5) .
C32 C33 1.542(5) .
C33 C41 1.465(5) .
C33 C40 1.546(5) .
C33 C34 1.557(5) .
C34 C35 1.544(5) .
C35 C67 1.515(5) .
C35 C39 1.524(5) .
C35 C37 1.539(5) .
C41 C42 1.207(5) .
C42 C43 1.422(5) .
C44 C47 1.394(5) .
C46 C47 1.407(5) .
C48 C49 1.515(6) .
C49 C50 1.525(7) .
Cl59 Cl60 1.846(14) .
Cl59 C62 1.901(13) .
Cl59 Cl63 2.163(16) 2_756
Cl59 Cl61 2.325(17) .
Cl60 Cl61 1.446(13) .
Cl61 Cl63 1.501(14) .
Cl61 C62 1.758(13) .
C62 Cl61 1.758(13) 2_756
C62 Cl59 1.901(13) 2_756
C62 Cl63 2.158(7) .
C62 Cl63 2.158(7) 2_756
Cl63 Cl59 2.163(16) 2_756
N24 H24 0.82(4) .
N29 H29 0.94(4) .
N29 H29B 0.83(5) .
N53 H53 0.89(5) .
N58 H58A 0.91(4) .
N58 H58B 0.78(7) .
C3 H3 1.09(4) .
C3 H3B 1.08(5) .
C5 H5A 0.91(4) .
C5 H5B 0.98(4) .
C8 H8 0.90(5) .
C8 H8B 1.02(4) .
C9 H9 0.99(5) .
C9 H9B 1.01(6) .
C9 H9C 0.97(5) .
C10 H10 1.05(4) .
C10 H10B 0.95(5) .
C10 H10C 0.93(4) .
C11 H11A 0.95(5) .
C11 H11B 0.92(5) .
C11 H11C 1.03(4) .
C16 H16 1.03(3) .
C19 H19A 0.93(5) .
C19 H19B 1.00(4) .
C20 H20 1.03(4) .
C20 H20B 0.97(4) .
C21 H21 0.89(5) .
C21 H21B 0.97(7) .
C21 H21C 1.09(5) .
C32 H32A 1.01(4) .
C32 H32B 0.94(4) .
C34 H34A 0.99(4) .
C34 H34B 0.95(4) .
C37 H37 0.97(3) .
C37 H37B 1.10(5) .
C38 H38A 0.99(5) .
C38 H38B 0.95(5) .
C38 H38C 0.99(4) .
C39 H39 0.93(4) .
C39 H39B 0.82(5) .
C39 H39C 1.12(6) .
C40 H40A 1.00(4) .
C40 H40B 1.04(5) .
C40 H40C 1.09(5) .
C45 H45 0.77(5) .
C48 H48 1.05(5) .
C48 H48B 1.02(4) .
C49 H49A 1.06(6) .
C49 H49B 1.01(5) .
C50 H50A 0.99(7) .
C50 H50B 1.05(7) .
C50 H50C 1.05(9) .

loop_
_geom_torsion_atom_site_label_1
_geom_torsion_atom_site_label_2
_geom_torsion_atom_site_label_3
_geom_torsion_atom_site_label_4
_geom_torsion
_geom_torsion_site_symmetry_1
_geom_torsion_site_symmetry_4
C7 N24 C1 O22 -172.2(3) . .
C7 N24 C1 C2 7.1(5) . .
O22 C1 C2 C9 -31.6(5) . .
N24 C1 C2 C9 149.0(3) . .
O22 C1 C2 C8 -153.8(3) . .
N24 C1 C2 C8 26.8(4) . .
O22 C1 C2 C3 87.7(4) . .
N24 C1 C2 C3 -91.6(4) . .
C1 C2 C3 C4 68.9(4) . .
C9 C2 C3 C4 -171.6(3) . .
C8 C2 C3 C4 -49.6(4) . .
C2 C3 C4 C12 -80.8(4) . .
C2 C3 C4 C11 162.2(3) . .
C2 C3 C4 C5 42.0(4) . .
C12 C4 C5 C6 80.3(4) . .
C11 C4 C5 C6 -163.9(3) . .
C3 C4 C5 C6 -44.5(4) . .
C4 C5 C6 C8 55.0(4) . .
C4 C5 C6 C10 177.6(3) . .
C4 C5 C6 C7 -63.7(4) . .
C1 N24 C7 O23 170.1(3) . .
C1 N24 C7 C6 -9.4(5) . .
C8 C6 C7 O23 157.7(3) . .
C10 C6 C7 O23 35.4(5) . .
C5 C6 C7 O23 -83.8(4) . .
C8 C6 C7 N24 -22.9(4) . .
C10 C6 C7 N24 -145.1(3) . .
C5 C6 C7 N24 95.6(4) . .
C10 C6 C8 C2 176.7(3) . .
C5 C6 C8 C2 -62.3(4) . .
C7 C6 C8 C2 56.5(4) . .
C1 C2 C8 C6 -58.7(4) . .
C9 C2 C8 C6 -179.9(3) . .
C3 C2 C8 C6 59.3(4) . .
C11 C4 C12 C13 -42(4) . .
C5 C4 C12 C13 76(4) . .
C3 C4 C12 C13 -160(4) . .
C4 C12 C13 C14 -45(7) . .
C18 N28 C14 N25 -0.1(4) . .
C18 N28 C14 C13 -179.5(3) . .
C15 N25 C14 N28 0.2(4) . .
C19 N25 C14 N28 179.1(3) . .
C15 N25 C14 C13 179.6(3) . .
C19 N25 C14 C13 -1.5(5) . .
C12 C13 C14 N28 -161(4) . .
C12 C13 C14 N25 20(4) . .
C16 N26 C15 N25 178.2(3) . .
C16 N26 C15 C18 -0.5(5) . .
C14 N25 C15 N26 -179.1(3) . .
C19 N25 C15 N26 2.0(5) . .
C14 N25 C15 C18 -0.2(3) . .
C19 N25 C15 C18 -179.1(3) . .
C15 N26 C16 N27 0.1(5) . .
C17 N27 C16 N26 -0.2(5) . .
C16 N27 C17 N29 -179.1(3) . .
C16 N27 C17 C18 0.7(4) . .
C14 N28 C18 C15 0.0(4) . .
C14 N28 C18 C17 177.6(3) . .
N26 C15 C18 N28 179.1(3) . .
N25 C15 C18 N28 0.2(4) . .
N26 C15 C18 C17 1.0(5) . .
N25 C15 C18 C17 -177.9(3) . .
N29 C17 C18 N28 1.1(6) . .
N27 C17 C18 N28 -178.7(3) . .
N29 C17 C18 C15 178.7(3) . .
N27 C17 C18 C15 -1.1(4) . .
C15 N25 C19 C20 95.9(4) . .
C14 N25 C19 C20 -82.8(4) . .
N25 C19 C20 C21 176.5(4) . .
C67 N53 C30 O51 168.0(4) . .
C67 N53 C30 C31 -12.7(5) . .
O51 C30 C31 C37 157.2(4) . .
N53 C30 C31 C37 -22.2(4) . .
O51 C30 C31 C38 35.5(5) . .
N53 C30 C31 C38 -143.9(4) . .
O51 C30 C31 C32 -83.3(4) . .
N53 C30 C31 C32 97.4(4) . .
C30 C31 C32 C33 -64.3(4) . .
C37 C31 C32 C33 55.6(4) . .
C38 C31 C32 C33 176.8(3) . .
C31 C32 C33 C41 78.0(4) . .
C31 C32 C33 C40 -164.8(3) . .
C31 C32 C33 C34 -45.2(4) . .
C41 C33 C34 C35 -78.4(4) . .
C32 C33 C34 C35 44.6(4) . .
C40 C33 C34 C35 164.2(3) . .
C33 C34 C35 C67 66.5(4) . .
C33 C34 C35 C39 -173.8(3) . .
C33 C34 C35 C37 -53.3(4) . .
C30 N53 C67 O52 -170.0(3) . .
C30 N53 C67 C35 10.2(5) . .
C39 C35 C67 O52 -32.9(5) . .
C37 C35 C67 O52 -153.4(3) . .
C34 C35 C67 O52 86.9(4) . .
C39 C35 C67 N53 146.9(4) . .
C37 C35 C67 N53 26.4(4) . .
C34 C35 C67 N53 -93.3(4) . .
C30 C31 C37 C35 57.4(4) . .
C38 C31 C37 C35 177.9(3) . .
C32 C31 C37 C35 -62.3(4) . .
C67 C35 C37 C31 -59.6(4) . .
C39 C35 C37 C31 -179.3(3) . .
C34 C35 C37 C31 61.0(4) . .
C32 C33 C41 C42 103(7) . .
C40 C33 C41 C42 -16(7) . .
C34 C33 C41 C42 -135(7) . .
C33 C41 C42 C43 141(6) . .
C47 N57 C43 N54 1.0(4) . .
C47 N57 C43 C42 -176.7(3) . .
C44 N54 C43 N57 -1.1(4) . .
C48 N54 C43 N57 -176.1(3) . .
C44 N54 C43 C42 176.8(3) . .
C48 N54 C43 C42 1.8(5) . .
C41 C42 C43 N57 157(2) . .
C41 C42 C43 N54 -21(2) . .
C45 N55 C44 N54 177.5(3) . .
C45 N55 C44 C47 -0.2(5) . .
C43 N54 C44 N55 -177.5(3) . .
C48 N54 C44 N55 -2.4(5) . .
C43 N54 C44 C47 0.6(4) . .
C48 N54 C44 C47 175.8(3) . .
C44 N55 C45 N56 2.1(5) . .
C46 N56 C45 N55 -2.1(6) . .
C45 N56 C46 N58 179.9(3) . .
C45 N56 C46 C47 0.1(5) . .
N55 C44 C47 N57 178.1(3) . .
N54 C44 C47 N57 0.0(4) . .
N55 C44 C47 C46 -1.4(5) . .
N54 C44 C47 C46 -179.5(3) . .
C43 N57 C47 C44 -0.6(4) . .
C43 N57 C47 C46 178.8(4) . .
N58 C46 C47 C44 -178.5(3) . .
N56 C46 C47 C44 1.4(5) . .
N58 C46 C47 N57 2.2(6) . .
N56 C46 C47 N57 -177.9(3) . .
C44 N54 C48 C49 95.5(4) . .
C43 N54 C48 C49 -90.4(5) . .
N54 C48 C49 C50 -179.9(4) . .
C62 Cl59 Cl60 Cl61 -4.3(6) . .
Cl63 Cl59 Cl60 Cl61 -43.9(12) 2_756 .
Cl59 Cl60 Cl61 Cl63 -100(2) . .
Cl59 Cl60 Cl61 C62 4.8(7) . .
C62 Cl59 Cl61 Cl60 174.2(9) . .
Cl63 Cl59 Cl61 Cl60 152.1(8) 2_756 .
Cl60 Cl59 Cl61 Cl63 145.7(13) . .
C62 Cl59 Cl61 Cl63 -40.1(9) . .
Cl63 Cl59 Cl61 Cl63 -62.1(12) 2_756 .
Cl60 Cl59 Cl61 C62 -174.2(9) . .
Cl63 Cl59 Cl61 C62 -22.1(5) 2_756 .
Cl60 Cl61 C62 Cl61 -18E1(3) . 2_756
Cl63 Cl61 C62 Cl61 -2E1(3) . 2_756
Cl59 Cl61 C62 Cl61 -17E1(3) . 2_756
Cl60 Cl61 C62 Cl59 -4.8(7) . .
Cl63 Cl61 C62 Cl59 148.8(7) . .
Cl60 Cl61 C62 Cl59 175.2(7) . 2_756
Cl63 Cl61 C62 Cl59 -31.2(7) . 2_756
Cl59 Cl61 C62 Cl59 179.998(3) . 2_756
Cl60 Cl61 C62 Cl63 -153.6(11) . .
Cl59 Cl61 C62 Cl63 -148.8(7) . .
Cl60 Cl61 C62 Cl63 26.4(11) . 2_756
Cl63 Cl61 C62 Cl63 179.9980(10) . 2_756
Cl59 Cl61 C62 Cl63 31.2(7) . 2_756
Cl60 Cl59 C62 Cl61 3.6(5) . .
Cl63 Cl59 C62 Cl61 156.6(5) 2_756 .
Cl60 Cl59 C62 Cl61 -176.4(5) . 2_756
Cl63 Cl59 C62 Cl61 -23.4(5) 2_756 2_756
Cl61 Cl59 C62 Cl61 180.000(2) . 2_756
Cl60 Cl59 C62 Cl59 -6E1(2) . 2_756
Cl63 Cl59 C62 Cl59 9E1(2) 2_756 2_756
Cl61 Cl59 C62 Cl59 -7E1(2) . 2_756
Cl60 Cl59 C62 Cl63 27.0(6) . .
Cl63 Cl59 C62 Cl63 180.001(2) 2_756 .
Cl61 Cl59 C62 Cl63 23.4(5) . .
Cl60 Cl59 C62 Cl63 -153.0(6) . 2_756
Cl61 Cl59 C62 Cl63 -156.6(5) . 2_756
Cl60 Cl61 Cl63 C62 110(2) . .
Cl59 Cl61 Cl63 C62 31.4(7) . .
Cl60 Cl61 Cl63 Cl59 137(2) . 2_756
C62 Cl61 Cl63 Cl59 26.9(6) . 2_756
Cl59 Cl61 Cl63 Cl59 58.3(11) . 2_756
Cl61 C62 Cl63 Cl61 179.999(3) 2_756 .
Cl59 C62 Cl63 Cl61 -34.4(8) . .
Cl59 C62 Cl63 Cl61 145.6(8) 2_756 .
Cl63 C62 Cl63 Cl61 -109(8) 2_756 .
Cl61 C62 Cl63 Cl59 -145.6(8) . 2_756
Cl61 C62 Cl63 Cl59 34.4(8) 2_756 2_756
Cl59 C62 Cl63 Cl59 180.003(2) . 2_756
Cl63 C62 Cl63 Cl59 105(8) 2_756 2_756
